data_4119241
loop_
_publ_author_name
'Wei-Wei Xiong'
'Eashwer Umesh Athresh'
'Yu Ting Ng'
'Junfeng Ding'
'Tom Wu'
'Qichun Zhang'

_publ_section_title
;
 Growing Crystalline Chalcogenidoarsenates in Surfactants: From
 Zero-Dimensional Cluster to Three-Dimensional Framework
;
_journal_name_full 'Journal of the American Chemical Society'
_journal_page_first 1256
_journal_page_last 1259
_journal_paper_doi 10.1021/ja3116179
_journal_volume 135
_journal_year 2013
_chemical_formula_moiety '2(As H4 Mn N2 S4), H18 Mn N6'
_chemical_formula_sum 'As2 H26 Mn3 N10 S8'
_chemical_formula_weight 737.53
_chemical_name_systematic
; 
 ? 
;
_space_group_IT_number 15
_symmetry_space_group_name_Hall '-C 2yc'
_symmetry_space_group_name_H-M 'C 1 2/c 1'
_atom_sites_solution_hydrogens geom
_atom_sites_solution_primary direct
_atom_sites_solution_secondary difmap
_audit_creation_method SHELXL-97
_cell_angle_alpha 90.00
_cell_angle_beta 93.21(3)
_cell_angle_gamma 90.00
_cell_formula_units_Z 4
_cell_length_a 24.312(5)
_cell_length_b 7.9301(16)
_cell_length_c 12.412(3)
_cell_measurement_temperature 153(2)
_cell_measurement_theta_max 27.45
_cell_measurement_theta_min 3.14
_cell_volume 2389.2(9)
_computing_cell_refinement 'Bruker XSCANS'
_computing_data_collection 'Bruker XSCANS'
_computing_data_reduction 'Bruker SHELXTL'
_computing_molecular_graphics 'DIAMOND. Version 3.0. Crystal Impact'
_computing_publication_material 'Windows Word 2003'
_computing_structure_refinement 'SHELXL-97 (Sheldrick, 1997)'
_computing_structure_solution 'SHELXS-97 (Sheldrick, 1990)'
_diffrn_ambient_temperature 153(2)
_diffrn_measured_fraction_theta_full 0.991
_diffrn_measured_fraction_theta_max 0.991
_diffrn_measurement_device_type 'Bruker P4'
_diffrn_measurement_method '\w scans'
_diffrn_radiation_monochromator graphite
_diffrn_radiation_source 'fine-focus sealed tube'
_diffrn_radiation_type MoK\a
_diffrn_radiation_wavelength 0.71073
_diffrn_reflns_av_R_equivalents 0.0221
_diffrn_reflns_av_sigmaI/netI 0.0183
_diffrn_reflns_limit_h_max 31
_diffrn_reflns_limit_h_min -31
_diffrn_reflns_limit_k_max 10
_diffrn_reflns_limit_k_min -9
_diffrn_reflns_limit_l_max 16
_diffrn_reflns_limit_l_min -16
_diffrn_reflns_number 11072
_diffrn_reflns_theta_full 27.45
_diffrn_reflns_theta_max 27.45
_diffrn_reflns_theta_min 3.14
_exptl_absorpt_coefficient_mu 5.017
_exptl_absorpt_correction_T_max 0.4368
_exptl_absorpt_correction_T_min 0.3966
_exptl_absorpt_correction_type multi-scan
_exptl_absorpt_process_details sadabs
_exptl_crystal_colour yellow
_exptl_crystal_density_diffrn 2.050
_exptl_crystal_description plate
_exptl_crystal_F_000 1460
_exptl_crystal_size_max 0.19
_exptl_crystal_size_mid 0.16
_exptl_crystal_size_min 0.15
_refine_diff_density_max 0.478
_refine_diff_density_min -0.382
_refine_diff_density_rms 0.100
_refine_ls_extinction_method none
_refine_ls_goodness_of_fit_ref 1.001
_refine_ls_hydrogen_treatment constr
_refine_ls_matrix_type full
_refine_ls_number_parameters 105
_refine_ls_number_reflns 2715
_refine_ls_number_restraints 0
_refine_ls_restrained_S_all 1.001
_refine_ls_R_factor_all 0.0277
_refine_ls_R_factor_gt 0.0247
_refine_ls_shift/su_max 0.000
_refine_ls_shift/su_mean 0.000
_refine_ls_structure_factor_coef Fsqd
_refine_ls_weighting_details 'calc w=1/[\s^2^(Fo^2^)+(0.0200P)^2^+15.5413P] where P=(Fo^2^+2Fc^2^)/3'
_refine_ls_weighting_scheme calc
_refine_ls_wR_factor_gt 0.0626
_refine_ls_wR_factor_ref 0.0637
_reflns_number_gt 2458
_reflns_number_total 2715
_reflns_threshold_expression >2sigma(I)
_cod_data_source_file ja3116179_si_003.cif
_cod_data_source_block y2
_cod_original_sg_symbol_H-M 'C 2/c'
_cod_database_code 4119241

loop_
_symmetry_equiv_pos_as_xyz
'x, y, z'
'-x, y, -z+1/2'
'x+1/2, y+1/2, z'
'-x+1/2, y+1/2, -z+1/2'
'-x, -y, -z'
'x, -y, z-1/2'
'-x+1/2, -y+1/2, -z'
'x+1/2, -y+1/2, z-1/2'

loop_
_atom_site_label
_atom_site_type_symbol
_atom_site_fract_x
_atom_site_fract_y
_atom_site_fract_z
_atom_site_U_iso_or_equiv
_atom_site_adp_type
_atom_site_occupancy
_atom_site_symmetry_multiplicity
_atom_site_calc_flag
_atom_site_refinement_flags
Mn1 Mn 0.245025(19) 0.02097(6) 0.48828(4) 0.02184(11) Uani 1 1 d .
Mn2 Mn 0.0000 0.76172(9) 0.2500 0.02633(15) Uani 1 2 d S
As1 As 0.142604(12) 0.27802(4) 0.41955(2) 0.01888(8) Uani 1 1 d .
S1 S 0.05524(3) 0.28460(12) 0.41753(7) 0.03301(19) Uani 1 1 d .
S2 S 0.17073(3) 0.06314(10) 0.33051(6) 0.02545(16) Uani 1 1 d .
S3 S 0.18401(3) 0.25094(9) 0.57989(6) 0.02130(15) Uani 1 1 d .
S4 S 0.17709(3) 0.51071(10) 0.35967(6) 0.02482(16) Uani 1 1 d .
N1 N 0.19444(11) -0.1804(3) 0.5716(2) 0.0257(5) Uani 1 1 d .
H1A H 0.1737 -0.1171 0.6203 0.031 Uiso 1 1 d R
H1B H 0.1742 -0.2275 0.5259 0.031 Uiso 1 1 d R
N2 N 0.27521(11) -0.1800(3) 0.3774(2) 0.0260(5) Uani 1 1 d .
H2A H 0.2961 -0.1259 0.3271 0.031 Uiso 1 1 d R
H2B H 0.2477 -0.2440 0.3241 0.031 Uiso 1 1 d R
N3 N 0.04968(14) 0.9666(4) 0.1700(3) 0.0448(8) Uani 1 1 d .
H3A H 0.0742 0.9283 0.1297 0.054 Uiso 1 1 d R
H3B H 0.0675 1.0350 0.2233 0.054 Uiso 1 1 d R
H3C H 0.0267 1.0394 0.1332 0.054 Uiso 1 1 d R
N4 N -0.05818(13) 0.7694(4) 0.0993(3) 0.0401(7) Uani 1 1 d .
H4A H -0.0436 0.7185 0.0466 0.048 Uiso 1 1 d R
H4B H -0.0514 0.8680 0.0667 0.048 Uiso 1 1 d R
H4C H -0.0890 0.7203 0.1109 0.048 Uiso 1 1 d R
N5 N 0.05420(12) 0.5592(4) 0.1821(2) 0.0350(6) Uani 1 1 d .
H5A H 0.0458 0.5457 0.1135 0.042 Uiso 1 1 d R
H5B H 0.0493 0.4642 0.2155 0.042 Uiso 1 1 d R
H5C H 0.0888 0.5882 0.1908 0.042 Uiso 1 1 d R

loop_
_atom_site_aniso_label
_atom_site_aniso_U_11
_atom_site_aniso_U_22
_atom_site_aniso_U_33
_atom_site_aniso_U_23
_atom_site_aniso_U_13
_atom_site_aniso_U_12
Mn1 0.0242(2) 0.0161(2) 0.0249(2) 0.00001(17) -0.00131(17) 0.00213(17)
Mn2 0.0235(3) 0.0280(3) 0.0273(3) 0.000 -0.0011(3) 0.000
As1 0.01872(14) 0.01825(15) 0.01955(15) 0.00113(11) 0.00005(10) 0.00066(11)
S1 0.0186(4) 0.0431(5) 0.0372(5) 0.0029(4) 0.0014(3) 0.0005(3)
S2 0.0304(4) 0.0230(4) 0.0225(4) -0.0045(3) -0.0030(3) 0.0035(3)
S3 0.0256(4) 0.0206(3) 0.0176(3) 0.0004(3) 0.0007(3) 0.0014(3)
S4 0.0270(4) 0.0205(4) 0.0265(4) 0.0059(3) -0.0025(3) -0.0014(3)
N1 0.0276(13) 0.0216(12) 0.0282(13) 0.0001(10) 0.0037(10) 0.0046(11)
N2 0.0373(15) 0.0181(12) 0.0230(13) 0.0029(10) 0.0066(11) 0.0017(11)
N3 0.0423(18) 0.0457(19) 0.0458(19) 0.0077(16) -0.0019(14) -0.0106(16)
N4 0.0370(16) 0.0476(19) 0.0349(16) 0.0037(14) -0.0040(13) -0.0059(14)
N5 0.0342(15) 0.0384(17) 0.0324(15) 0.0017(13) 0.0018(12) 0.0018(13)

loop_
_atom_type_symbol
_atom_type_description
_atom_type_scat_dispersion_real
_atom_type_scat_dispersion_imag
_atom_type_scat_source
As As 0.0499 2.0058 'International Tables Vol C Tables 4.2.6.8 and 6.1.1.4'
H H 0.0000 0.0000 'International Tables Vol C Tables 4.2.6.8 and 6.1.1.4'
Mn Mn 0.3368 0.7283 'International Tables Vol C Tables 4.2.6.8 and 6.1.1.4'
N N 0.0061 0.0033 'International Tables Vol C Tables 4.2.6.8 and 6.1.1.4'
S S 0.1246 0.1234 'International Tables Vol C Tables 4.2.6.8 and 6.1.1.4'

loop_
_geom_angle_atom_site_label_1
_geom_angle_atom_site_label_2
_geom_angle_atom_site_label_3
_geom_angle
_geom_angle_site_symmetry_1
_geom_angle_site_symmetry_3
N2 Mn1 N1 89.09(10) . .
N2 Mn1 S4 97.21(7) . 7_556
N1 Mn1 S4 89.59(7) . 7_556
N2 Mn1 S2 82.41(7) . .
N1 Mn1 S2 93.51(7) . .
S4 Mn1 S2 176.87(3) 7_556 .
N2 Mn1 S3 163.39(8) . .
N1 Mn1 S3 87.62(7) . .
S4 Mn1 S3 99.04(3) 7_556 .
S2 Mn1 S3 81.55(3) . .
N2 Mn1 S3 92.71(7) . 7_556
N1 Mn1 S3 170.29(7) . 7_556
S4 Mn1 S3 80.72(3) 7_556 7_556
S2 Mn1 S3 96.19(3) . 7_556
S3 Mn1 S3 93.27(3) . 7_556
N5 Mn2 N5 89.91(16) 2 .
N5 Mn2 N4 88.69(11) 2 .
N5 Mn2 N4 93.48(12) . .
N5 Mn2 N4 93.48(12) 2 2
N5 Mn2 N4 88.69(11) . 2
N4 Mn2 N4 176.94(17) . 2
N5 Mn2 N3 90.57(12) 2 2
N5 Mn2 N3 175.43(11) . 2
N4 Mn2 N3 91.07(12) . 2
N4 Mn2 N3 86.75(12) 2 2
N5 Mn2 N3 175.43(11) 2 .
N5 Mn2 N3 90.57(12) . .
N4 Mn2 N3 86.75(12) . .
N4 Mn2 N3 91.07(12) 2 .
N3 Mn2 N3 89.32(19) 2 .
S1 As1 S2 110.98(4) . .
S1 As1 S4 112.31(4) . .
S2 As1 S4 110.79(4) . .
S1 As1 S3 114.94(4) . .
S2 As1 S3 104.16(3) . .
S4 As1 S3 103.15(3) . .
As1 S2 Mn1 86.73(3) . .
As1 S3 Mn1 85.26(3) . .
As1 S3 Mn1 85.29(3) . 7_556
Mn1 S3 Mn1 86.73(3) . 7_556
As1 S4 Mn1 87.09(3) . 7_556
N2 N1 Mn1 116.96(18) 7_546 .
N2 N1 H1A 113.4 7_546 .
Mn1 N1 H1A 103.6 . .
N2 N1 H1B 103.0 7_546 .
Mn1 N1 H1B 108.7 . .
H1A N1 H1B 111.2 . .
N1 N2 Mn1 116.52(18) 7_546 .
N1 N2 H2A 111.1 7_546 .
Mn1 N2 H2A 107.0 . .
N1 N2 H2B 101.3 7_546 .
Mn1 N2 H2B 120.7 . .
H2A N2 H2B 98.8 . .
Mn2 N3 H3A 113.8 . .
Mn2 N3 H3B 109.8 . .
H3A N3 H3B 107.9 . .
Mn2 N3 H3C 110.3 . .
H3A N3 H3C 111.0 . .
H3B N3 H3C 103.5 . .
Mn2 N4 H4A 110.3 . .
Mn2 N4 H4B 105.7 . .
H4A N4 H4B 88.4 . .
Mn2 N4 H4C 110.8 . .
H4A N4 H4C 108.3 . .
H4B N4 H4C 130.5 . .
Mn2 N5 H5A 109.9 . .
Mn2 N5 H5B 109.7 . .
H5A N5 H5B 109.1 . .
Mn2 N5 H5C 110.1 . .
H5A N5 H5C 109.0 . .
H5B N5 H5C 109.0 . .

loop_
_geom_bond_atom_site_label_1
_geom_bond_atom_site_label_2
_geom_bond_distance
_geom_bond_site_symmetry_2
Mn1 N2 2.255(3) .
Mn1 N1 2.296(3) .
Mn1 S4 2.6096(12) 7_556
Mn1 S2 2.6102(12) .
Mn1 S3 2.6473(10) .
Mn1 S3 2.6699(10) 7_556
Mn2 N5 2.269(3) 2
Mn2 N5 2.269(3) .
Mn2 N4 2.282(3) .
Mn2 N4 2.282(3) 2
Mn2 N3 2.284(3) 2
Mn2 N3 2.284(3) .
As1 S1 2.1234(9) .
As1 S2 2.1627(9) .
As1 S4 2.1748(9) .
As1 S3 2.1899(10) .
S3 Mn1 2.6699(10) 7_556
S4 Mn1 2.6096(12) 7_556
N1 N2 1.456(4) 7_546
N1 H1A 0.9517 .
N1 H1B 0.8200 .
N2 N1 1.456(4) 7_546
N2 H2A 0.9307 .
N2 H2B 1.0455 .
N3 H3A 0.8548 .
N3 H3B 0.9421 .
N3 H3C 0.9080 .
N4 H4A 0.8621 .
N4 H4B 0.8999 .
N4 H4C 0.8641 .
N5 H5A 0.8712 .
N5 H5B 0.8712 .
N5 H5C 0.8726 .
